data_7206997
loop_
_publ_author_name
'Li, Yan'
'Yang, Weiping'
'Guo, Rong'
'Chen, Yuanyin'
'Gong, Shuling'

_publ_section_title
;
 Invariant water inclusion property of 1,3-alternate
 p-tert-butylthiacalix[4]arene tetra-methyleneoxycarboxylic acid
;
_journal_issue 4
_journal_name_full CrystEngComm
_journal_page_first 1455
_journal_paper_doi 10.1039/c1ce05800b
_journal_volume 14
_journal_year 2012
_chemical_formula_sum 'C52 H44 N4 O14 S4'
_chemical_formula_weight 1077.15
_chemical_name_systematic
;
?
;
_space_group_IT_number 50
_symmetry_cell_setting orthorhombic
_symmetry_space_group_name_Hall '-P 2ab 2b'
_symmetry_space_group_name_H-M 'P b a n :2'
_atom_sites_solution_hydrogens geom
_atom_sites_solution_primary direct
_atom_sites_solution_secondary difmap
_audit_creation_method SHELXL-97
_cell_angle_alpha 90.00
_cell_angle_beta 90.00
_cell_angle_gamma 90.00
_cell_formula_units_Z 2
_cell_length_a 7.9311(7)
_cell_length_b 19.6432(17)
_cell_length_c 15.5657(13)
_cell_measurement_temperature 293(2)
_cell_volume 2425.0(4)
_computing_structure_refinement 'SHELXL-97 (Sheldrick, 1997)'
_computing_structure_solution 'SHELXS-97 (Sheldrick, 1990)'
_diffrn_ambient_temperature 293(2)
_diffrn_measured_fraction_theta_full 0.998
_diffrn_measured_fraction_theta_max 0.998
_diffrn_radiation_monochromator graphite
_diffrn_radiation_source 'fine-focus sealed tube'
_diffrn_radiation_type MoK\a
_diffrn_radiation_wavelength 0.71073
_diffrn_reflns_av_R_equivalents 0.0542
_diffrn_reflns_av_sigmaI/netI 0.0427
_diffrn_reflns_limit_h_max 10
_diffrn_reflns_limit_h_min -10
_diffrn_reflns_limit_k_max 19
_diffrn_reflns_limit_k_min -25
_diffrn_reflns_limit_l_max 18
_diffrn_reflns_limit_l_min -20
_diffrn_reflns_number 14971
_diffrn_reflns_theta_full 28.00
_diffrn_reflns_theta_max 28.00
_diffrn_reflns_theta_min 2.45
_exptl_absorpt_coefficient_mu 0.271
_exptl_absorpt_correction_T_max 0.9734
_exptl_absorpt_correction_T_min 0.9682
_exptl_absorpt_correction_type multi-scan
_exptl_absorpt_process_details SADABS
_exptl_crystal_density_diffrn 1.475
_exptl_crystal_density_method 'not measured'
_exptl_crystal_F_000 1120
_exptl_crystal_size_max 0.12
_exptl_crystal_size_mid 0.10
_exptl_crystal_size_min 0.10
_refine_diff_density_max 1.365
_refine_diff_density_min -1.013
_refine_diff_density_rms 0.146
_refine_ls_extinction_method none
_refine_ls_goodness_of_fit_ref 1.269
_refine_ls_hydrogen_treatment mixed
_refine_ls_matrix_type full
_refine_ls_number_parameters 179
_refine_ls_number_reflns 2932
_refine_ls_number_restraints 7
_refine_ls_restrained_S_all 1.268
_refine_ls_R_factor_all 0.1294
_refine_ls_R_factor_gt 0.1231
_refine_ls_shift/su_max 0.004
_refine_ls_shift/su_mean 0.000
_refine_ls_structure_factor_coef Fsqd
_refine_ls_weighting_details 'calc w=1/[\s^2^(Fo^2^)+(0.0458P)^2^+28.7217P] where P=(Fo^2^+2Fc^2^)/3'
_refine_ls_weighting_scheme calc
_refine_ls_wR_factor_gt 0.2887
_refine_ls_wR_factor_ref 0.2913
_reflns_number_gt 2682
_reflns_number_total 2932
_reflns_threshold_expression >2sigma(I)
_cod_data_source_file c1ce05800b.txt
_cod_data_source_block 6
_cod_depositor_comments
;
The following automatic conversions were performed:

'_exptl_absorpt_correction_type' value 'Multi-scan' changed to
'multi-scan' according to
/home/saulius/struct/CIF-dictionaries/cif_core.dic dictionary named
'cif_core.dic' version 2.4.1 from 2010-06-29.

Automatic conversion script
Id: cif_fix_values 1715 2011-07-08 13:25:40Z adriana 
;
_cod_original_sg_symbol_H-M Pban
_cod_database_code 7206997

loop_
_symmetry_equiv_pos_as_xyz
'x, y, z'
'-x+1/2, -y+1/2, z'
'x, -y+1/2, -z'
'-x+1/2, y, -z'
'-x, -y, -z'
'x-1/2, y-1/2, -z'
'-x, y-1/2, z'
'x-1/2, -y, z'

loop_
_atom_site_label
_atom_site_type_symbol
_atom_site_fract_x
_atom_site_fract_y
_atom_site_fract_z
_atom_site_U_iso_or_equiv
_atom_site_adp_type
_atom_site_occupancy
_atom_site_symmetry_multiplicity
_atom_site_calc_flag
_atom_site_refinement_flags
S1 S 0.7500 0.94965(10) 0.0000 0.0199(5) Uani 1 2 d S
O1 O 0.5997(5) 0.8583(2) 0.1404(3) 0.0184(9) Uani 1 1 d .
O2 O 0.3825(8) 0.8510(3) 0.2723(4) 0.0368(13) Uani 1 1 d D
O3 O 0.3380(7) 0.9630(3) 0.2698(4) 0.0418(15) Uani 1 1 d .
C1 C 0.8585(7) 0.8912(3) 0.0675(4) 0.0172(11) Uani 1 1 d .
C2 C 1.0317(8) 0.8825(3) 0.0582(4) 0.0209(12) Uani 1 1 d .
H2 H 1.0899 0.9093 0.0189 0.025 Uiso 1 1 calc R
C3 C 1.1188(7) 0.8352(3) 0.1059(4) 0.0208(12) Uani 1 1 d .
H3 H 1.2348 0.8305 0.0997 0.025 Uiso 1 1 calc R
C4 C 1.0307(8) 0.7946(3) 0.1634(4) 0.0214(12) Uani 1 1 d .
H4 H 1.0882 0.7614 0.1945 0.026 Uiso 1 1 calc R
C5 C 0.8586(7) 0.8024(3) 0.1755(4) 0.0161(11) Uani 1 1 d .
C6 C 0.7720(8) 0.8520(3) 0.1290(4) 0.0185(12) Uani 1 1 d .
C7 C 0.5434(8) 0.9214(3) 0.1765(4) 0.0243(13) Uani 1 1 d .
H7A H 0.4958 0.9496 0.1314 0.029 Uiso 1 1 calc R
H7B H 0.6388 0.9454 0.2009 0.029 Uiso 1 1 calc R
C8 C 0.4126(9) 0.9098(3) 0.2453(4) 0.0259(14) Uani 1 1 d .
S2 S 0.7500 0.7500 0.25068(13) 0.0203(5) Uani 1 2 d S
C9 C -0.0129(9) 0.9038(4) 0.3469(4) 0.0299(15) Uani 1 1 d .
C10 C -0.1578(10) 0.9012(6) 0.3908(5) 0.053(3) Uani 1 1 d .
O4 O 0.2500 0.7500 0.3915(3) 0.215(11) Uani 1 2 d SU
H4B H 0.1747 0.7589 0.3543 0.323 Uiso 1 1 d R
N1 N 0.1247 0.9307 0.3869(3) 0.032(3) Uani 0.50 1 d PR
C12 C -0.0083 0.9169 0.5227(3) 0.032(3) Uani 0.50 1 d PR
C13 C 0.1303 0.9365 0.4734(3) 0.032(3) Uani 0.50 1 d PR
C11 C -0.1727 0.8852 0.4749(3) 0.051(3) Uani 1 1 d R
N1' N 0.1038 0.8552 0.3706(3) 0.033(3) Uani 0.50 1 d PR
C12' C -0.0765 0.8283 0.4929(3) 0.038(4) Uani 0.50 1 d PR
C13' C 0.0657 0.8190 0.4437(3) 0.042(4) Uani 0.50 1 d PR
H2A H 0.285(8) 0.856(9) 0.289(11) 0.17(8) Uiso 1 1 d D

loop_
_atom_site_aniso_label
_atom_site_aniso_U_11
_atom_site_aniso_U_22
_atom_site_aniso_U_33
_atom_site_aniso_U_23
_atom_site_aniso_U_13
_atom_site_aniso_U_12
S1 0.0232(10) 0.0134(9) 0.0230(10) 0.000 0.0023(9) 0.000
O1 0.0135(19) 0.0178(19) 0.024(2) -0.0024(16) 0.0036(16) -0.0010(16)
O2 0.045(3) 0.029(3) 0.037(3) 0.002(2) 0.023(3) 0.001(2)
O3 0.051(3) 0.023(2) 0.051(3) -0.006(2) 0.032(3) -0.002(2)
C1 0.017(3) 0.012(3) 0.022(3) -0.004(2) 0.001(2) 0.000(2)
C2 0.021(3) 0.019(3) 0.023(3) -0.001(2) 0.004(2) -0.004(2)
C3 0.009(2) 0.024(3) 0.029(3) -0.004(2) 0.001(2) -0.002(2)
C4 0.020(3) 0.021(3) 0.023(3) -0.003(2) -0.003(2) 0.004(2)
C5 0.020(3) 0.012(2) 0.016(2) -0.003(2) 0.003(2) -0.004(2)
C6 0.018(3) 0.018(3) 0.020(3) -0.004(2) 0.003(2) -0.004(2)
C7 0.020(3) 0.023(3) 0.029(3) -0.001(3) 0.010(3) 0.003(2)
C8 0.027(3) 0.030(3) 0.021(3) -0.006(3) 0.007(3) -0.006(3)
S2 0.0219(10) 0.0220(10) 0.0171(9) 0.000 0.000 -0.0041(9)
C9 0.030(4) 0.031(3) 0.029(3) -0.002(3) 0.007(3) -0.001(3)
C10 0.026(4) 0.112(8) 0.022(4) -0.017(4) 0.005(3) -0.009(5)
O4 0.223(13) 0.210(13) 0.213(13) 0.000 0.000 -0.007(9)
N1 0.032(6) 0.031(6) 0.034(6) -0.014(5) 0.019(5) -0.001(5)
C12 0.021(6) 0.056(9) 0.021(6) -0.003(6) 0.006(5) -0.006(6)
C13 0.031(7) 0.035(7) 0.031(7) -0.011(6) 0.012(6) 0.000(6)
C11 0.059(6) 0.053(5) 0.043(5) 0.023(4) 0.030(4) 0.032(4)
N1' 0.034(7) 0.041(7) 0.024(5) 0.001(5) 0.007(5) 0.013(6)
C12' 0.034(8) 0.044(8) 0.036(8) 0.013(7) 0.017(7) 0.015(7)
C13' 0.031(8) 0.049(9) 0.046(9) 0.009(7) 0.014(7) 0.016(7)

loop_
_atom_type_symbol
_atom_type_description
_atom_type_scat_dispersion_real
_atom_type_scat_dispersion_imag
_atom_type_scat_source
C C 0.0033 0.0016 'International Tables Vol C Tables 4.2.6.8 and 6.1.1.4'
H H 0.0000 0.0000 'International Tables Vol C Tables 4.2.6.8 and 6.1.1.4'
N N 0.0061 0.0033 'International Tables Vol C Tables 4.2.6.8 and 6.1.1.4'
O O 0.0106 0.0060 'International Tables Vol C Tables 4.2.6.8 and 6.1.1.4'
S S 0.1246 0.1234 'International Tables Vol C Tables 4.2.6.8 and 6.1.1.4'

loop_
_geom_angle_atom_site_label_1
_geom_angle_atom_site_label_2
_geom_angle_atom_site_label_3
_geom_angle
_geom_angle_site_symmetry_1
_geom_angle_site_symmetry_3
C1 S1 C1 99.6(4) 4_655 .
C6 O1 C7 115.8(5) . .
H2A O2 C8 100(10) . .
H2A O2 H2A 0(10) . .
C8 O2 H2A 100(10) . .
C2 C1 C6 119.0(6) . .
C2 C1 S1 119.7(5) . .
C6 C1 S1 121.3(5) . .
C3 C2 C1 121.5(6) . .
C3 C2 H2 119.3 . .
C1 C2 H2 119.3 . .
C2 C3 C4 118.9(6) . .
C2 C3 H3 120.5 . .
C4 C3 H3 120.5 . .
C5 C4 C3 121.2(6) . .
C5 C4 H4 119.4 . .
C3 C4 H4 119.4 . .
C4 C5 C6 119.5(5) . .
C4 C5 S2 120.0(5) . .
C6 C5 S2 120.5(4) . .
O1 C6 C5 118.8(5) . .
O1 C6 C1 121.3(5) . .
C5 C6 C1 119.7(5) . .
O1 C7 C8 111.2(5) . .
O1 C7 H7A 109.4 . .
C8 C7 H7A 109.4 . .
O1 C7 H7B 109.4 . .
C8 C7 H7B 109.4 . .
H7A C7 H7B 108.0 . .
O2 C8 O3 125.0(6) . .
O2 C8 C7 120.6(6) . .
O3 C8 C7 114.4(6) . .
C5 S2 C5 97.9(4) 2_665 .
C10 C9 N1 118.0(6) . .
C10 C9 N1' 114.4(7) . .
N1 C9 N1' 67.0(4) . .
C9 C10 C11 125.3(7) . .
C13 N1 C9 120.9(3) . .
C13 C12 C11 119.0 . .
N1 C13 C12 119.9 . .
C10 C11 C12' 109.7(5) . .
C10 C11 C11 126.5(5) . 4_456
C12' C11 C11 110.86(15) . 4_456
C10 C11 C12 106.5(4) . .
C12' C11 C12 77.0 . .
C11 C11 C12 115.4(3) 4_456 .
C13' N1' C9 115.5(3) . .
C13' C12' C11 116.6 . .
C12' C13' N1' 124.9 . .

loop_
_geom_bond_atom_site_label_1
_geom_bond_atom_site_label_2
_geom_bond_distance
_geom_bond_site_symmetry_2
S1 C1 1.779(6) 4_655
S1 C1 1.779(6) .
O1 C6 1.384(7) .
O1 C7 1.432(7) .
O2 H2A 0.820(10) .
O2 C8 1.253(8) .
O2 H2A 0.820(10) .
O3 C8 1.260(8) .
C1 C2 1.392(8) .
C1 C6 1.406(8) .
C2 C3 1.375(9) .
C2 H2 0.9300 .
C3 C4 1.389(9) .
C3 H3 0.9300 .
C4 C5 1.386(8) .
C4 H4 0.9300 .
C5 C6 1.394(8) .
C5 S2 1.781(6) .
C7 C8 1.508(8) .
C7 H7A 0.9700 .
C7 H7B 0.9700 .
S2 C5 1.781(6) 2_665
C9 C10 1.338(10) .
C9 N1 1.362(8) .
C9 N1' 1.380(7) .
C10 C11 1.351(9) .
O4 H4B 0.8501 .
N1 C13 1.3523 .
C12 C13 1.3952 .
C12 C11 1.6257 .
C11 C12' 1.3822 .
C11 C11 1.455(5) 4_456
N1' C13' 1.3765 .
C12' C13' 1.3743 .
